data_7021377
loop_
_publ_author_name
'Barcel\'o-Oliver, Miquel'
'Baquero, Beatriz Adriana'
'Bauz\'a, Antonio'
'Garc\'ia-Raso, Angel'
'Vich, Roberto'
'Mata, Ignasi'
'Molins, Elies'
'Terr\'on, Angel'
'Frontera, Antonio'

_publ_section_title
;
 Experimental and theoretical studies on the coordination chemistry of the
 N(1)-hexyl substituted pyrimidines (uracil, 5-fluorouracil and cytosine).
;
_journal_issue 21
_journal_name_full 'Dalton transactions (Cambridge, England : 2003)'
_journal_page_first 7631
_journal_page_last 7642
_journal_paper_doi 10.1039/c3dt32922d
_journal_volume 42
_journal_year 2013
_chemical_formula_moiety 'C80 H112 F8 Hg4 N16 O16, 6(O H2)'
_chemical_formula_sum 'C80 H124 F8 Hg4 N16 O22'
_chemical_formula_weight 2616.28
_chemical_name_systematic
;
?
;
_space_group_IT_number 43
_symmetry_cell_setting orthorhombic
_symmetry_space_group_name_Hall 'F 2 -2d'
_symmetry_space_group_name_H-M 'F d d 2'
_atom_sites_solution_hydrogens geom
_atom_sites_solution_primary direct
_atom_sites_solution_secondary difmap
_audit_conform_dict_location ftp://ftp.iucr.org/pub/cif_core.dic
_audit_conform_dict_name cif_core.dic
_audit_conform_dict_version 2.4
_audit_creation_date 2010-05-20T12:15:46-00:00
_audit_creation_method 'WinGX routine CIF_UPDATE'
_cell_angle_alpha 90
_cell_angle_beta 90
_cell_angle_gamma 90
_cell_formula_units_Z 8
_cell_length_a 58.4476(5)
_cell_length_b 18.5147(2)
_cell_length_c 18.2492(2)
_cell_measurement_reflns_used 55037
_cell_measurement_temperature 183(2)
_cell_measurement_theta_max 32.6800
_cell_measurement_theta_min 2.5917
_cell_volume 19748.2(3)
_computing_cell_refinement 'CrysAlis RED (Oxford, 2007)'
_computing_data_collection 'CrysAlis RED (Oxford, 2007)'
_computing_data_reduction 'CrysAlis RED (Oxford, 2007)'
_computing_molecular_graphics 'ORTEP-3 (Farrugia, 1997)'
_computing_publication_material 'SHELXL-97 (Sheldrick, 1997)'
_computing_structure_refinement 'SHELXL-97 (Sheldrick, 1997)'
_computing_structure_solution 'SHELXS-97 (Sheldrick, 1990)'
_diffrn_ambient_temperature 183(2)
_diffrn_detector_area_resol_mean 10.4498
_diffrn_measured_fraction_theta_full 0.999
_diffrn_measured_fraction_theta_max 0.999
_diffrn_measurement_device_type 'Xcalibur Ruby'
_diffrn_measurement_method '/o oscillation scan'
_diffrn_radiation_monochromator graphite
_diffrn_radiation_source 'Enhance (Mo) X-ray Source'
_diffrn_radiation_type MoK\a
_diffrn_radiation_wavelength 0.7107
_diffrn_reflns_av_R_equivalents 0.0564
_diffrn_reflns_av_unetI/netI 0.0402
_diffrn_reflns_limit_h_max 84
_diffrn_reflns_limit_h_min -84
_diffrn_reflns_limit_k_max 26
_diffrn_reflns_limit_k_min -26
_diffrn_reflns_limit_l_max 26
_diffrn_reflns_limit_l_min -26
_diffrn_reflns_number 135863
_diffrn_reflns_theta_full 31
_diffrn_reflns_theta_max 31
_diffrn_reflns_theta_min 2.6
_exptl_absorpt_coefficient_mu 6.288
_exptl_absorpt_correction_T_max 1.00000
_exptl_absorpt_correction_T_min 0.98681
_exptl_absorpt_correction_type multi-scan
_exptl_absorpt_process_details
;
CrysAlisPro, Oxford Diffraction Ltd.,
Version 1.171.33.55 (release 05-01-2010 CrysAlis171 .NET)
(compiled Jan 5 2010,16:28:46)
Empirical absorption correction using spherical harmonics,
implemented in SCALE3 ABSPACK scaling algorithm.
;
_exptl_crystal_colour colorless
_exptl_crystal_density_diffrn 1.76
_exptl_crystal_density_method 'not measured'
_exptl_crystal_description plate
_exptl_crystal_F_000 10272
_exptl_crystal_size_max 0.41
_exptl_crystal_size_mid 0.38
_exptl_crystal_size_min 0.23
_refine_diff_density_max 2.418
_refine_diff_density_min -2.608
_refine_diff_density_rms 0.175
_refine_ls_abs_structure_details 'Flack (1983), 7619 Friedel pairs'
_refine_ls_abs_structure_Flack 0.331(4)
_refine_ls_extinction_method none
_refine_ls_goodness_of_fit_ref 1.204
_refine_ls_hydrogen_treatment constr
_refine_ls_matrix_type full
_refine_ls_number_parameters 775
_refine_ls_number_reflns 15709
_refine_ls_number_restraints 463
_refine_ls_restrained_S_all 1.212
_refine_ls_R_factor_all 0.0764
_refine_ls_R_factor_gt 0.0537
_refine_ls_shift/su_max 0.024
_refine_ls_shift/su_mean 0.002
_refine_ls_structure_factor_coef Fsqd
_refine_ls_weighting_details 'calc w=1/[\s^2^(Fo^2^)+(0.0324P)^2^+465.8400P] where P=(Fo^2^+2Fc^2^)/3'
_refine_ls_weighting_scheme calc
_refine_ls_wR_factor_gt 0.1126
_refine_ls_wR_factor_ref 0.1195
_reflns_number_gt 12294
_reflns_number_total 15709
_reflns_threshold_expression >2\s(I)
_cod_data_source_file c3dt32922d.txt
_cod_data_source_block fdd2
_cod_database_code 7021377

loop_
_symmetry_equiv_pos_as_xyz
'x, y, z'
'-x, -y, z'
'x+1/4, -y+1/4, z+1/4'
'-x+1/4, y+1/4, z+1/4'
'x, y+1/2, z+1/2'
'-x, -y+1/2, z+1/2'
'x+1/4, -y+3/4, z+3/4'
'-x+1/4, y+3/4, z+3/4'
'x+1/2, y, z+1/2'
'-x+1/2, -y, z+1/2'
'x+3/4, -y+1/4, z+3/4'
'-x+3/4, y+1/4, z+3/4'
'x+1/2, y+1/2, z'
'-x+1/2, -y+1/2, z'
'x+3/4, -y+3/4, z+1/4'
'-x+3/4, y+3/4, z+1/4'

loop_
_atom_site_label
_atom_site_type_symbol
_atom_site_fract_x
_atom_site_fract_y
_atom_site_fract_z
_atom_site_U_iso_or_equiv
_atom_site_adp_type
_atom_site_occupancy
_atom_site_symmetry_multiplicity
_atom_site_calc_flag
_atom_site_refinement_flags
_atom_site_disorder_assembly
_atom_site_disorder_group
Hg1 Hg 0.0361130(10) -0.005516(5) 0.294729(7) 0.03031(2) Uani 1 1 d D A .
N1 N 0.01829(3) -0.11200(8) 0.09989(11) 0.0374(6) Uani 1 1 d D . .
C2 C 0.01709(4) -0.08165(7) 0.16778(11) 0.0289(6) Uani 1 1 d D A .
O2 O -0.00014(3) -0.08441(10) 0.20623(10) 0.0335(5) Uani 1 1 d D . .
N3 N 0.03704(3) -0.05267(11) 0.19522(11) 0.0297(5) Uani 1 1 d D . .
C4 C 0.05831(4) -0.05201(15) 0.15857(16) 0.0382(7) Uani 1 1 d D A .
O4 O 0.07521(3) -0.02739(12) 0.18853(12) 0.0483(6) Uani 1 1 d D . .
C5 C 0.05694(5) -0.0826(2) 0.08665(18) 0.0591(10) Uani 1 1 d D . .
F5 F 0.07691(3) -0.08524(13) 0.05067(12) 0.0875(7) Uani 1 1 d D A .
C6 C 0.03766(5) -0.11049(18) 0.05972(17) 0.0519(9) Uani 1 1 d D A .
H6 H 0.0376 -0.1296 0.0114 0.062 Uiso 1 1 calc R . .
C7 C -0.00317(4) -0.14634(15) 0.06911(16) 0.0466(8) Uani 0.5 1 d PD A 1
H7A H -0.0096 -0.1803 0.1056 0.056 Uiso 0.5 1 calc PR A 1
H7B H 0.0008 -0.1743 0.0246 0.056 Uiso 0.5 1 calc PR A 1
C8 C -0.02100(6) -0.0898(2) 0.0500(3) 0.0376(11) Uani 0.5 1 d PDU A 1
H8A H -0.0277 -0.0706 0.0958 0.045 Uiso 0.5 1 calc PR A 1
H8B H -0.0135 -0.0492 0.0242 0.045 Uiso 0.5 1 calc PR A 1
C9 C -0.03982(9) -0.1193(4) 0.0024(2) 0.0689(14) Uani 0.5 1 d PDU A 1
H9A H -0.0527 -0.0844 0.0014 0.083 Uiso 0.5 1 calc PR A 1
H9B H -0.0456 -0.1649 0.0239 0.083 Uiso 0.5 1 calc PR A 1
C10 C -0.03168(14) -0.1337(3) -0.0767(2) 0.0743(14) Uani 0.5 1 d PDU A 1
H10A H -0.0159 -0.153 -0.0751 0.089 Uiso 0.5 1 calc PR A 1
H10B H -0.0416 -0.1713 -0.0987 0.089 Uiso 0.5 1 calc PR A 1
C11 C -0.0320(2) -0.0677(3) -0.1254(3) 0.1004(16) Uani 0.5 1 d PDU A 1
H11A H -0.0461 -0.0397 -0.1151 0.12 Uiso 0.5 1 calc PR A 1
H11B H -0.0188 -0.0367 -0.113 0.12 Uiso 0.5 1 calc PR A 1
C12 C -0.03123(7) -0.0852(2) -0.2063(2) 0.0332(7) Uani 0.5 1 d PDU A 1
H12A H -0.0306 -0.1377 -0.2128 0.05 Uiso 0.5 1 calc PR A 1
H12B H -0.0176 -0.063 -0.2281 0.05 Uiso 0.5 1 calc PR A 1
H12C H -0.045 -0.0662 -0.2303 0.05 Uiso 0.5 1 calc PR A 1
N21 N 0.01853(3) 0.10856(8) 0.48474(10) 0.0354(6) Uani 1 1 d D . .
C22 C 0.01825(4) 0.07622(7) 0.41712(11) 0.0329(7) Uani 1 1 d D A .
O22 O 0.00203(3) 0.08137(11) 0.37609(10) 0.0351(5) Uani 1 1 d D . .
N23 N 0.03792(3) 0.04145(12) 0.39621(12) 0.0341(6) Uani 1 1 d D . .
C24 C 0.05767(5) 0.03737(15) 0.43447(17) 0.0386(8) Uani 1 1 d D A .
O24 O 0.07468(3) 0.00822(12) 0.41011(13) 0.0510(6) Uani 1 1 d D . .
C25 C 0.05653(5) 0.07202(17) 0.50580(16) 0.0436(8) Uani 1 1 d D . .
F25 F 0.07573(3) 0.06838(12) 0.54750(13) 0.0767(6) Uani 1 1 d D A .
C26 C 0.03803(5) 0.10571(18) 0.52805(15) 0.0504(9) Uani 1 1 d D A .
H26 H 0.038 0.1286 0.5747 0.06 Uiso 1 1 calc R . .
C27 C -0.00197(5) 0.14774(17) 0.51104(15) 0.0471(8) Uani 0.5 1 d PD B 3
H27A H -0.0114 0.1625 0.4684 0.056 Uiso 0.5 1 calc PR B 3
H27B H 0.0029 0.1921 0.537 0.056 Uiso 0.5 1 calc PR B 3
C28 C -0.01609(9) 0.1028(4) 0.5611(4) 0.1428(18) Uani 0.5 1 d PDU B 3
H28A H -0.0067 0.0864 0.603 0.171 Uiso 0.5 1 calc PR B 3
H28B H -0.0217 0.0595 0.5348 0.171 Uiso 0.5 1 calc PR B 3
C29 C -0.03639(9) 0.1468(4) 0.5891(4) 0.1536(17) Uani 0.5 1 d PDU B 3
H29A H -0.0308 0.191 0.6138 0.184 Uiso 0.5 1 calc PR B 3
H29B H -0.0462 0.1615 0.5474 0.184 Uiso 0.5 1 calc PR B 3
C30 C -0.05007(10) 0.1023(4) 0.6419(3) 0.1628(16) Uani 0.5 1 d PDU B 3
H30A H -0.0569 0.0616 0.6142 0.195 Uiso 0.5 1 calc PR B 3
H30B H -0.0393 0.0812 0.6779 0.195 Uiso 0.5 1 calc PR B 3
C31 C -0.06895(12) 0.1381(5) 0.6839(3) 0.1701(17) Uani 0.5 1 d PDU B 3
H31A H -0.0839 0.1294 0.6598 0.204 Uiso 0.5 1 calc PR B 3
H31B H -0.0663 0.1908 0.6867 0.204 Uiso 0.5 1 calc PR B 3
C32 C -0.0687(2) 0.1049(6) 0.7603(3) 0.1653(19) Uani 0.5 1 d PDU B 3
H32A H -0.0783 0.0615 0.7607 0.248 Uiso 0.5 1 calc PR B 3
H32B H -0.0747 0.1399 0.7957 0.248 Uiso 0.5 1 calc PR B 3
H32C H -0.053 0.0921 0.7736 0.248 Uiso 0.5 1 calc PR B 3
Hg2 Hg 0.0020480(10) 0.203727(4) 0.293278(7) 0.03015(2) Uani 1 1 d D C .
N41 N -0.07000(3) 0.19576(8) 0.28547(11) 0.0572(7) Uani 1 1 d D . .
C42 C -0.04743(4) 0.18492(7) 0.31076(11) 0.0394(8) Uani 1 1 d D C .
O42 O -0.04212(3) 0.15173(14) 0.36541(13) 0.0589(7) Uani 1 1 d D . .
N43 N -0.03178(3) 0.21595(12) 0.26462(11) 0.0312(5) Uani 1 1 d D . .
C44 C -0.03629(5) 0.25217(17) 0.20202(17) 0.0457(8) Uani 1 1 d D C .
O44 O -0.02094(4) 0.27815(14) 0.16507(12) 0.0583(7) Uani 1 1 d D . .
C45 C -0.06034(6) 0.2536(2) 0.1862(2) 0.0820(12) Uani 1 1 d D . .
F45 F -0.06567(4) 0.28696(17) 0.12038(14) 0.1112(8) Uani 1 1 d DU C .
C46 C -0.07584(5) 0.22503(19) 0.22776(18) 0.0678(10) Uani 1 1 d D C .
H46 H -0.0915 0.2266 0.214 0.081 Uiso 1 1 calc R . .
C47 C -0.08801(5) 0.15743(16) 0.33909(16) 0.0519(8) Uani 0.5 1 d PD C 5
H47A H -0.0997 0.1313 0.3103 0.062 Uiso 0.5 1 calc PR C 5
H47B H -0.0801 0.1224 0.3714 0.062 Uiso 0.5 1 calc PR C 5
C48 C -0.09899(12) 0.2159(4) 0.3840(3) 0.1905(19) Uani 0.5 1 d PDU C 5
H48A H -0.0869 0.2419 0.4114 0.229 Uiso 0.5 1 calc PR C 5
H48B H -0.1064 0.251 0.3505 0.229 Uiso 0.5 1 calc PR C 5
C49 C -0.11647(12) 0.1891(5) 0.4372(3) 0.2048(18) Uani 0.5 1 d PDU C 5
H49A H -0.1258 0.1517 0.4125 0.246 Uiso 0.5 1 calc PR C 5
H49B H -0.1268 0.2297 0.4497 0.246 Uiso 0.5 1 calc PR C 5
C50 C -0.10728(11) 0.1579(5) 0.5068(3) 0.1974(16) Uani 0.5 1 d PDU C 5
H50A H -0.1 0.1971 0.5355 0.237 Uiso 0.5 1 calc PR C 5
H50B H -0.0952 0.1224 0.4945 0.237 Uiso 0.5 1 calc PR C 5
C51 C -0.12502(9) 0.1212(4) 0.5545(5) 0.1987(17) Uani 0.5 1 d PDU C 5
H51A H -0.1188 0.1149 0.6046 0.238 Uiso 0.5 1 calc PR C 5
H51B H -0.1284 0.0727 0.5344 0.238 Uiso 0.5 1 calc PR C 5
C52 C -0.14684(11) 0.1653(5) 0.5578(9) 0.2006(19) Uani 0.5 1 d PDU C 5
H52A H -0.1494 0.1818 0.6082 0.301 Uiso 0.5 1 calc PR C 5
H52B H -0.1598 0.1354 0.5421 0.301 Uiso 0.5 1 calc PR C 5
H52C H -0.1455 0.2072 0.5253 0.301 Uiso 0.5 1 calc PR C 5
N61 N 0.07326(3) 0.17669(7) 0.30543(9) 0.0305(4) Uani 1 1 d DU . .
C62 C 0.05156(4) 0.17184(7) 0.28411(10) 0.0373(7) Uani 1 1 d D C .
O62 O 0.04618(3) 0.13382(12) 0.23260(13) 0.0559(7) Uani 1 1 d D . .
N63 N 0.03545(3) 0.20904(13) 0.32323(13) 0.0401(7) Uani 1 1 d D . .
C64 C 0.04039(6) 0.25190(19) 0.38504(18) 0.0560(10) Uani 1 1 d D C .
O64 O 0.02472(4) 0.28328(15) 0.41650(12) 0.0600(7) Uani 1 1 d D . .
C65 C 0.06325(5) 0.2495(2) 0.40610(18) 0.0664(11) Uani 1 1 d D . .
F65 F 0.06965(4) 0.28985(16) 0.46352(14) 0.1061(8) Uani 1 1 d DU C .
C66 C 0.07942(5) 0.2123(2) 0.3690(2) 0.0629(12) Uani 1 1 d D C .
H66 H 0.0947 0.2108 0.3862 0.075 Uiso 1 1 calc R . .
C67 C 0.09166(5) 0.13188(17) 0.26904(17) 0.0587(9) Uani 0.5 1 d PD D 7
H67A H 0.0863 0.0816 0.2627 0.07 Uiso 0.5 1 calc PR D 7
H67B H 0.1056 0.1312 0.2999 0.07 Uiso 0.5 1 calc PR D 7
C68 C 0.09704(11) 0.1650(4) 0.1951(3) 0.1427(18) Uani 0.5 1 d PDU D 7
H68A H 0.0835 0.1614 0.1626 0.171 Uiso 0.5 1 calc PR D 7
H68B H 0.1008 0.2168 0.2011 0.171 Uiso 0.5 1 calc PR D 7
C69 C 0.11688(12) 0.1260(4) 0.1612(3) 0.1648(17) Uani 0.5 1 d PDU D 7
H69A H 0.129 0.1626 0.1537 0.198 Uiso 0.5 1 calc PR D 7
H69B H 0.1227 0.0923 0.199 0.198 Uiso 0.5 1 calc PR D 7
C70 C 0.11537(16) 0.0851(5) 0.0937(3) 0.1819(17) Uani 0.5 1 d PDU D 7
H70A H 0.1122 0.0354 0.111 0.218 Uiso 0.5 1 calc PR D 7
H70B H 0.1314 0.0841 0.0762 0.218 Uiso 0.5 1 calc PR D 7
C71 C 0.10209(15) 0.0897(4) 0.0254(3) 0.1885(18) Uani 0.5 1 d PDU D 7
H71A H 0.0859 0.0995 0.0385 0.226 Uiso 0.5 1 calc PR D 7
H71B H 0.1025 0.0417 0.0014 0.226 Uiso 0.5 1 calc PR D 7
C72 C 0.1093(2) 0.1443(4) -0.0290(4) 0.1866(19) Uani 0.5 1 d PDU D 7
H72A H 0.1225 0.171 -0.0101 0.28 Uiso 0.5 1 calc PR D 7
H72B H 0.0967 0.178 -0.0381 0.28 Uiso 0.5 1 calc PR D 7
H72C H 0.1135 0.1202 -0.0749 0.28 Uiso 0.5 1 calc PR D 7
O1W O 0.12959(5) 0.1810(2) 0.4327(3) 0.1263(16) Uani 1 1 d . . .
O2W O -0.12858(5) 0.2130(2) 0.1753(3) 0.1290(17) Uani 1 1 d . . .
O3W O 0.11233(8) 0.2323(3) 0.5563(4) 0.1704(16) Uani 1 1 d U . .

loop_
_atom_site_aniso_label
_atom_site_aniso_U_11
_atom_site_aniso_U_22
_atom_site_aniso_U_33
_atom_site_aniso_U_23
_atom_site_aniso_U_13
_atom_site_aniso_U_12
Hg1 0.02402(3) 0.03552(3) 0.03138(3) -0.01198(4) 0.00004(5) -0.00070(3)
N1 0.0314(10) 0.0432(12) 0.0375(11) -0.0178(9) -0.0012(9) -0.0058(9)
C2 0.0291(11) 0.0282(11) 0.0294(11) 0.0022(10) -0.0004(9) 0.0004(10)
O2 0.0236(7) 0.0436(10) 0.0332(8) -0.0032(8) 0.0060(7) -0.0027(7)
N3 0.0235(8) 0.0320(10) 0.0334(10) -0.0117(8) 0.0018(8) -0.0030(8)
C4 0.0299(11) 0.0380(13) 0.0467(15) -0.0143(12) 0.0057(11) 0.0023(11)
O4 0.0290(9) 0.0566(11) 0.0595(12) -0.0258(10) 0.0041(9) -0.0016(9)
C5 0.0464(15) 0.084(2) 0.0472(16) -0.0260(16) 0.0197(13) -0.0048(16)
F5 0.0441(8) 0.1363(16) 0.0820(11) -0.0639(12) 0.0341(9) -0.0195(10)
C6 0.0425(14) 0.0733(18) 0.0400(16) -0.0240(14) 0.0039(12) -0.0010(14)
C7 0.0388(12) 0.0480(14) 0.0529(14) -0.0220(11) 0.0083(10) -0.0030(11)
C8 0.0276(17) 0.051(2) 0.0341(18) 0.0005(19) -0.0021(16) 0.0057(16)
C9 0.056(2) 0.081(3) 0.0693(19) -0.019(2) -0.0122(18) 0.006(2)
C10 0.084(3) 0.085(3) 0.0538(17) -0.0059(17) -0.023(2) 0.003(3)
C11 0.115(3) 0.104(3) 0.0818(19) 0.0010(19) -0.001(3) -0.009(3)
C12 0.0283(12) 0.0295(13) 0.0420(12) 0.0101(12) 0.0008(12) -0.0079(11)
N21 0.0364(10) 0.0493(13) 0.0206(9) -0.0113(9) -0.0031(9) 0.0007(10)
C22 0.0361(12) 0.0398(12) 0.0228(11) -0.0104(10) -0.0007(10) -0.0048(11)
O22 0.0300(8) 0.0484(10) 0.0269(8) -0.0036(8) -0.0066(7) 0.0012(8)
N23 0.0269(9) 0.0413(11) 0.0340(11) -0.0090(9) 0.0010(8) -0.0014(9)
C24 0.0313(12) 0.0358(13) 0.0489(16) -0.0086(12) -0.0033(11) -0.0016(11)
O24 0.0248(9) 0.0588(12) 0.0694(13) -0.0220(11) -0.0059(9) 0.0010(9)
C25 0.0407(14) 0.0525(16) 0.0374(14) -0.0073(13) -0.0096(12) 0.0008(13)
F25 0.0486(8) 0.1129(14) 0.0687(11) -0.0334(13) -0.0312(10) 0.0130(10)
C26 0.0450(14) 0.0725(18) 0.0336(14) -0.0238(13) -0.0111(11) 0.0015(14)
C27 0.0460(13) 0.0569(15) 0.0384(13) -0.0194(12) -0.0008(11) 0.0065(12)
C28 0.141(3) 0.142(3) 0.145(3) -0.007(3) 0.000(2) 0.001(2)
C29 0.147(3) 0.155(3) 0.159(3) -0.002(2) 0.0046(19) 0.005(2)
C30 0.160(3) 0.164(3) 0.164(2) -0.001(2) 0.0099(17) -0.001(2)
C31 0.170(3) 0.171(4) 0.170(2) -0.002(2) 0.015(2) 0.002(3)
C32 0.164(4) 0.168(4) 0.163(2) -0.005(2) 0.007(2) 0.000(3)
Hg2 0.02130(3) 0.03854(4) 0.03061(3) -0.00035(6) -0.00128(4) -0.00021(3)
N41 0.0132(7) 0.0985(16) 0.0599(12) 0.0552(11) 0.0004(10) -0.0016(10)
C42 0.0297(11) 0.0478(14) 0.0408(16) 0.0045(12) -0.0009(10) 0.0014(11)
O42 0.0325(10) 0.0833(15) 0.0609(13) 0.0348(11) 0.0028(10) 0.0003(11)
N43 0.0283(9) 0.0388(11) 0.0264(9) 0.0072(9) -0.0078(8) -0.0018(9)
C44 0.0292(12) 0.0587(17) 0.0490(15) 0.0198(13) -0.0125(11) 0.0019(12)
O44 0.0392(10) 0.0836(15) 0.0521(12) 0.0307(11) -0.0008(10) -0.0096(11)
C45 0.0453(17) 0.113(3) 0.087(2) 0.0664(18) -0.0190(17) -0.0130(18)
F45 0.0680(13) 0.1643(18) 0.1015(13) 0.0825(12) -0.0258(11) -0.0065(14)
C46 0.0355(14) 0.092(2) 0.0756(18) 0.0601(14) -0.0194(13) -0.0083(15)
C47 0.0360(13) 0.0525(15) 0.0673(15) 0.0110(13) -0.0040(12) 0.0056(12)
C48 0.188(3) 0.193(4) 0.191(3) 0.001(2) 0.004(2) 0.002(3)
C49 0.203(3) 0.209(4) 0.203(2) 0.008(2) 0.006(2) -0.004(3)
C50 0.199(2) 0.197(4) 0.196(2) 0.003(2) 0.002(2) -0.005(3)
C51 0.200(3) 0.201(3) 0.196(3) 0.000(2) 0.005(2) -0.004(2)
C52 0.204(2) 0.200(4) 0.198(4) 0.005(3) 0.006(3) -0.003(2)
N61 0.0237(7) 0.0389(8) 0.0288(8) -0.0307(7) 0.0023(7) 0.0042(6)
C62 0.0262(9) 0.0419(12) 0.0436(15) -0.0106(12) 0.0093(11) -0.0023(9)
O62 0.0336(10) 0.0677(12) 0.0663(13) -0.0383(10) 0.0030(9) -0.0088(10)
N63 0.0228(9) 0.0469(12) 0.0506(14) -0.0021(11) 0.0066(9) -0.0017(10)
C64 0.0406(15) 0.080(2) 0.0470(15) -0.0352(14) -0.0022(13) -0.0044(15)
O64 0.0358(10) 0.0924(16) 0.0519(12) -0.0314(12) -0.0022(9) 0.0096(11)
C65 0.0349(14) 0.109(3) 0.0548(16) -0.0463(16) -0.0171(13) 0.0121(16)
F65 0.0595(12) 0.1580(17) 0.1006(13) -0.0826(12) -0.0223(11) 0.0173(13)
C66 0.0268(13) 0.094(3) 0.068(2) -0.014(2) -0.0143(14) 0.0012(16)
C67 0.0425(14) 0.0569(16) 0.0768(19) -0.0192(14) -0.0012(12) 0.0032(13)
C68 0.133(3) 0.151(3) 0.143(3) 0.001(2) -0.008(2) -0.003(2)
C69 0.159(3) 0.165(3) 0.170(2) 0.003(2) 0.013(2) 0.000(2)
C70 0.184(3) 0.184(3) 0.1780(19) -0.0093(18) 0.008(2) 0.006(3)
C71 0.188(3) 0.191(3) 0.187(2) -0.001(2) -0.002(2) -0.004(3)
C72 0.185(4) 0.193(3) 0.182(3) -0.002(2) 0.000(3) 0.003(3)
O1W 0.0414(13) 0.141(3) 0.197(4) 0.037(3) -0.0339(19) -0.0240(17)
O2W 0.0384(14) 0.134(3) 0.214(4) -0.015(3) -0.029(2) 0.0100(18)
O3W 0.138(3) 0.204(3) 0.170(3) -0.007(3) 0.008(2) 0.005(2)

loop_
_atom_type_symbol
_atom_type_description
_atom_type_scat_dispersion_real
_atom_type_scat_dispersion_imag
_atom_type_scat_source
C C 0.0033 0.0016 'International Tables Vol C Tables 4.2.6.8 and 6.1.1.4'
H H 0 0 'International Tables Vol C Tables 4.2.6.8 and 6.1.1.4'
N N 0.0061 0.0033 'International Tables Vol C Tables 4.2.6.8 and 6.1.1.4'
O O 0.0106 0.006 'International Tables Vol C Tables 4.2.6.8 and 6.1.1.4'
F F 0.0171 0.0103 'International Tables Vol C Tables 4.2.6.8 and 6.1.1.4'
Hg Hg -2.3894 9.2266 'International Tables Vol C Tables 4.2.6.8 and 6.1.1.4'

loop_
_geom_angle_atom_site_label_1
_geom_angle_atom_site_label_2
_geom_angle_atom_site_label_3
_geom_angle
N3 Hg1 N23 175.47(8)
C6 N1 C2 121.9(2)
C6 N1 C7 120.1(2)
C2 N1 C7 117.9(2)
O2 C2 N1 123.01(19)
O2 C2 N3 120.14(19)
N1 C2 N3 116.59(19)
C2 N3 C4 125.2(2)
C2 N3 Hg1 118.25(15)
C4 N3 Hg1 116.54(16)
O4 C4 N3 120.3(3)
O4 C4 C5 127.2(3)
N3 C4 C5 112.4(2)
C6 C5 F5 122.8(3)
C6 C5 C4 122.6(3)
F5 C5 C4 114.5(3)
C5 C6 N1 121.1(3)
C5 C6 H6 119.4
N1 C6 H6 119.4
N1 C7 C8 111.4(2)
N1 C7 H7A 109.4
C8 C7 H7A 109.4
N1 C7 H7B 109.4
C8 C7 H7B 109.4
H7A C7 H7B 108
C9 C8 C7 112.6(4)
C9 C8 H8A 109.1
C7 C8 H8A 109.1
C9 C8 H8B 109.1
C7 C8 H8B 109.1
H8A C8 H8B 107.8
C8 C9 C10 112.2(5)
C8 C9 H9A 109.2
C10 C9 H9A 109.2
C8 C9 H9B 109.2
C10 C9 H9B 109.2
H9A C9 H9B 107.9
C11 C10 C9 113.9(5)
C11 C10 H10A 108.8
C9 C10 H10A 108.8
C11 C10 H10B 108.8
C9 C10 H10B 108.8
H10A C10 H10B 107.7
C12 C11 C10 113.6(5)
C12 C11 H11A 108.9
C10 C11 H11A 108.9
C12 C11 H11B 108.9
C10 C11 H11B 108.9
H11A C11 H11B 107.7
C22 N21 C26 120.4(2)
C22 N21 C27 119.73(19)
C26 N21 C27 119.9(2)
O22 C22 N21 122.06(19)
O22 C22 N23 121.38(19)
N21 C22 N23 116.43(19)
C24 N23 C22 126.8(2)
C24 N23 Hg1 119.18(18)
C22 N23 Hg1 114.03(15)
O24 C24 N23 122.3(3)
O24 C24 C25 124.2(3)
N23 C24 C25 113.5(2)
C26 C25 F25 122.1(3)
C26 C25 C24 121.6(3)
F25 C25 C24 116.3(3)
C25 C26 N21 121.2(3)
C25 C26 H26 119.4
N21 C26 H26 119.4
N21 C27 C28 112.0(3)
N21 C27 H27A 109.2
C28 C27 H27A 109.2
N21 C27 H27B 109.2
C28 C27 H27B 109.2
H27A C27 H27B 107.9
C27 C28 C29 109.8(5)
C27 C28 H28A 109.7
C29 C28 H28A 109.7
C27 C28 H28B 109.7
C29 C28 H28B 109.7
H28A C28 H28B 108.2
C30 C29 C28 109.7(6)
C30 C29 H29A 109.7
C28 C29 H29A 109.7
C30 C29 H29B 109.7
C28 C29 H29B 109.7
H29A C29 H29B 108.2
C31 C30 C29 118.6(7)
C31 C30 H30A 107.7
C29 C30 H30A 107.7
C31 C30 H30B 107.7
C29 C30 H30B 107.7
H30A C30 H30B 107.1
C30 C31 C32 106.5(7)
C30 C31 H31A 110.4
C32 C31 H31A 110.4
C30 C31 H31B 110.4
C32 C31 H31B 110.4
H31A C31 H31B 108.6
N63 Hg2 N43 170.87(9)
C46 N41 C42 126.9(2)
C46 N41 C47 122.3(2)
C42 N41 C47 110.57(18)
O42 C42 N43 123.2(2)
O42 C42 N41 125.5(2)
N43 C42 N41 111.32(17)
C44 N43 C42 126.7(2)
C44 N43 Hg2 117.20(17)
C42 N43 Hg2 116.08(15)
O44 C44 N43 121.3(3)
O44 C44 C45 127.0(3)
N43 C44 C45 111.7(3)
C46 C45 F45 122.2(3)
C46 C45 C44 124.1(3)
F45 C45 C44 113.7(3)
N41 C46 C45 119.1(3)
N41 C46 H46 120.5
C45 C46 H46 120.5
C48 C47 N41 107.1(3)
C48 C47 H47A 110.3
N41 C47 H47A 110.3
C48 C47 H47B 110.3
N41 C47 H47B 110.3
H47A C47 H47B 108.5
C49 C48 C47 114.0(6)
C49 C48 H48A 108.7
C47 C48 H48A 108.8
C49 C48 H48B 108.8
C47 C48 H48B 108.8
H48A C48 H48B 107.6
C48 C49 C50 115.8(6)
C48 C49 H49A 108.3
C50 C49 H49A 108.3
C48 C49 H49B 108.3
C50 C49 H49B 108.3
H49A C49 H49B 107.4
C49 C50 C51 114.6(6)
C49 C50 H50A 108.6
C51 C50 H50A 108.6
C49 C50 H50B 108.6
C51 C50 H50B 108.6
H50A C50 H50B 107.6
C50 C51 C52 110.9(7)
C50 C51 H51A 109.5
C52 C51 H51A 109.5
C50 C51 H51B 109.5
C52 C51 H51B 109.5
H51A C51 H51B 108.1
C62 N61 C66 121.74(19)
C62 N61 C67 120.86(17)
C66 N61 C67 116.5(2)
O62 C62 N61 120.82(19)
O62 C62 N63 121.1(2)
N61 C62 N63 118.04(17)
C62 N63 C64 124.1(2)
C62 N63 Hg2 119.82(17)
C64 N63 Hg2 116.10(19)
O64 C64 C65 127.1(3)
O64 C64 N63 119.2(3)
C65 C64 N63 113.6(3)
F65 C65 C66 118.7(3)
F65 C65 C64 117.8(3)
C66 C65 C64 123.3(3)
C65 C66 N61 118.8(3)
C65 C66 H66 120.6
N61 C66 H66 120.6
N61 C67 C68 108.4(3)
N61 C67 H67A 110
C68 C67 H67A 110
N61 C67 H67B 110
C68 C67 H67B 110
H67A C67 H67B 108.4
C69 C68 C67 109.4(5)
C69 C68 H68A 109.8
C67 C68 H68A 109.8
C69 C68 H68B 109.8
C67 C68 H68B 109.8
H68A C68 H68B 108.2
C70 C69 C68 123.7(6)
C70 C69 H69A 106.4
C68 C69 H69A 106.4
C70 C69 H69B 106.4
C68 C69 H69B 106.4
H69A C69 H69B 106.5
C69 C70 C71 136.3(8)
C69 C70 H70A 103.1
C71 C70 H70A 103.1
C69 C70 H70B 103.1
C71 C70 H70B 103.1
H70A C70 H70B 105.1
C70 C71 C72 117.3(8)
C70 C71 H71A 108
C72 C71 H71A 108
C70 C71 H71B 108
C72 C71 H71B 108
H71A C71 H71B 107.2

loop_
_geom_bond_atom_site_label_1
_geom_bond_atom_site_label_2
_geom_bond_distance
Hg1 N3 2.016(2)
Hg1 N23 2.049(2)
N1 C6 1.349(4)
N1 C2 1.362(3)
N1 C7 1.514(3)
C2 O2 1.228(3)
C2 N3 1.378(3)
N3 C4 1.412(3)
C4 O4 1.217(3)
C4 C5 1.432(4)
C5 C6 1.333(4)
C5 F5 1.340(4)
C6 H6 0.95
C7 C8 1.518(5)
C7 H7A 0.99
C7 H7B 0.99
C8 C9 1.504(6)
C8 H8A 0.99
C8 H8B 0.99
C9 C10 1.543(6)
C9 H9A 0.99
C9 H9B 0.99
C10 C11 1.512(7)
C10 H10A 0.99
C10 H10B 0.99
C11 C12 1.512(6)
C11 H11A 0.99
C11 H11B 0.99
C12 H12A 0.98
C12 H12B 0.98
C12 H12C 0.98
N21 C22 1.372(3)
N21 C26 1.388(3)
N21 C27 1.480(3)
C22 O22 1.212(3)
C22 N23 1.372(3)
N23 C24 1.351(3)
C24 O24 1.215(3)
C24 C25 1.453(4)
C25 C26 1.313(4)
C25 F25 1.357(3)
C26 H26 0.95
C27 C28 1.487(7)
C27 H27A 0.99
C27 H27B 0.99
C28 C29 1.527(8)
C28 H28A 0.99
C28 H28B 0.99
C29 C30 1.498(9)
C29 H29A 0.99
C29 H29B 0.99
C30 C31 1.498(9)
C30 H30A 0.99
C30 H30B 0.99
C31 C32 1.523(9)
C31 H31A 0.99
C31 H31B 0.99
C32 H32A 0.98
C32 H32B 0.98
C32 H32C 0.98
Hg2 N63 2.030(2)
Hg2 N43 2.057(2)
N41 C46 1.233(4)
N41 C42 1.412(3)
N41 C47 1.603(3)
C42 O42 1.212(3)
C42 N43 1.370(3)
N43 C44 1.351(4)
C44 O44 1.221(4)
C44 C45 1.435(5)
C45 C46 1.294(5)
C45 F45 1.387(5)
C46 H46 0.95
C47 C48 1.502(7)
C47 H47A 0.99
C47 H47B 0.99
C48 C49 1.493(9)
C48 H48A 0.99
C48 H48B 0.99
C49 C50 1.496(8)
C49 H49A 0.99
C49 H49B 0.99
C50 C51 1.515(9)
C50 H50A 0.99
C50 H50B 0.99
C51 C52 1.516(9)
C51 H51A 0.99
C51 H51B 0.99
C52 H52A 0.98
C52 H52B 0.98
C52 H52C 0.98
N61 C62 1.330(3)
N61 C66 1.382(4)
N61 C67 1.512(3)
C62 O62 1.216(3)
C62 N63 1.368(3)
N63 C64 1.409(4)
C64 O64 1.227(4)
C64 C65 1.391(5)
C65 F65 1.341(4)
C65 C66 1.351(5)
C66 H66 0.95
C67 C68 1.516(7)
C67 H67A 0.99
C67 H67B 0.99
C68 C69 1.499(9)
C68 H68A 0.99
C68 H68B 0.99
C69 C70 1.449(8)
C69 H69A 0.99
C69 H69B 0.99
C70 C71 1.472(8)
C70 H70A 0.99
C70 H70B 0.99
C71 C72 1.479(10)
C71 H71A 0.99
C71 H71B 0.99
C72 H72A 0.98
C72 H72B 0.98
C72 H72C 0.98

loop_
_geom_torsion_atom_site_label_1
_geom_torsion_atom_site_label_2
_geom_torsion_atom_site_label_3
_geom_torsion_atom_site_label_4
_geom_torsion
C6 N1 C2 O2 -177.6(2)
C7 N1 C2 O2 4.0(3)
C6 N1 C2 N3 -3.4(3)
C7 N1 C2 N3 178.19(18)
O2 C2 N3 C4 174.5(2)
N1 C2 N3 C4 0.1(3)
O2 C2 N3 Hg1 -6.7(2)
N1 C2 N3 Hg1 178.95(12)
C2 N3 C4 O4 -177.3(2)
Hg1 N3 C4 O4 3.9(3)
C2 N3 C4 C5 2.5(4)
Hg1 N3 C4 C5 -176.3(2)
O4 C4 C5 C6 177.6(3)
N3 C4 C5 C6 -2.2(5)
O4 C4 C5 F5 1.8(5)
N3 C4 C5 F5 -178.0(3)
F5 C5 C6 N1 174.6(3)
C4 C5 C6 N1 -0.8(5)
C2 N1 C6 C5 3.8(4)
C7 N1 C6 C5 -177.8(3)
C6 N1 C7 C8 -108.4(3)
C2 N1 C7 C8 70.0(3)
N1 C7 C8 C9 165.5(3)
C7 C8 C9 C10 -72.2(6)
C8 C9 C10 C11 -83.4(8)
C9 C10 C11 C12 -162.2(6)
C26 N21 C22 O22 -175.4(2)
C27 N21 C22 O22 3.5(3)
C26 N21 C22 N23 0.5(3)
C27 N21 C22 N23 179.5(2)
O22 C22 N23 C24 174.2(2)
N21 C22 N23 C24 -1.8(3)
O22 C22 N23 Hg1 -4.1(3)
N21 C22 N23 Hg1 179.91(12)
C22 N23 C24 O24 -176.4(2)
Hg1 N23 C24 O24 1.8(4)
C22 N23 C24 C25 2.6(4)
Hg1 N23 C24 C25 -179.24(19)
O24 C24 C25 C26 176.7(3)
N23 C24 C25 C26 -2.2(4)
O24 C24 C25 F25 -2.4(4)
N23 C24 C25 F25 178.7(2)
F25 C25 C26 N21 -179.7(3)
C24 C25 C26 N21 1.2(5)
C22 N21 C26 C25 -0.3(4)
C27 N21 C26 C25 -179.3(3)
C22 N21 C27 C28 98.3(4)
C26 N21 C27 C28 -82.7(4)
N21 C27 C28 C29 177.6(4)
C27 C28 C29 C30 -177.8(5)
C28 C29 C30 C31 171.8(6)
C29 C30 C31 C32 -142.6(7)
C46 N41 C42 O42 -174.8(3)
C47 N41 C42 O42 -0.3(3)
C46 N41 C42 N43 4.1(3)
C47 N41 C42 N43 178.61(18)
O42 C42 N43 C44 178.3(3)
N41 C42 N43 C44 -0.6(3)
O42 C42 N43 Hg2 -0.3(3)
N41 C42 N43 Hg2 -179.23(12)
C42 N43 C44 O44 179.6(3)
Hg2 N43 C44 O44 -1.9(4)
C42 N43 C44 C45 -1.7(4)
Hg2 N43 C44 C45 176.9(2)
O44 C44 C45 C46 -179.9(4)
N43 C44 C45 C46 1.5(5)
O44 C44 C45 F45 1.8(5)
N43 C44 C45 F45 -176.8(3)
C42 N41 C46 C45 -4.6(5)
C47 N41 C46 C45 -178.5(3)
F45 C45 C46 N41 179.6(3)
C44 C45 C46 N41 1.5(6)
C46 N41 C47 C48 -81.0(4)
C42 N41 C47 C48 104.2(3)
N41 C47 C48 C49 179.8(4)
C47 C48 C49 C50 79.9(8)
C48 C49 C50 C51 -171.3(7)
C49 C50 C51 C52 -42.7(11)
C66 N61 C62 O62 -172.0(3)
C67 N61 C62 O62 -3.5(3)
C66 N61 C62 N63 6.0(3)
C67 N61 C62 N63 174.5(2)
O62 C62 N63 C64 177.6(3)
N61 C62 N63 C64 -0.4(3)
O62 C62 N63 Hg2 -2.0(3)
N61 C62 N63 Hg2 179.99(13)
C62 N63 C64 O64 180.0(3)
Hg2 N63 C64 O64 -0.4(4)
C62 N63 C64 C65 -3.9(4)
Hg2 N63 C64 C65 175.7(2)
O64 C64 C65 F65 -5.7(6)
N63 C64 C65 F65 178.6(3)
O64 C64 C65 C66 178.7(4)
N63 C64 C65 C66 2.9(5)
F65 C65 C66 N61 -173.4(3)
C64 C65 C66 N61 2.2(6)
C62 N61 C66 C65 -7.0(5)
C67 N61 C66 C65 -175.9(3)
C62 N61 C67 C68 75.9(4)
C66 N61 C67 C68 -115.0(4)
N61 C67 C68 C69 174.3(4)
C67 C68 C69 C70 116.4(7)
C68 C69 C70 C71 32.0(14)
C69 C70 C71 C72 77.3(13)
